data_7711082
loop_
_publ_author_name
'Peppas, Anastassios'
'Sokalis, Demetrios'
'Perganti, Dorothea'
'Schnakenburg, Gregor'
'Falaras, Polycarpos'
'Philippopoulos, athanassios'

_publ_section_title
;
 Sterically demanding pyridine-quinoline anchoring ligands as building
 blocks for copper(I)-based dye-sensitized solar cells (DSSCs) complexes
;
_journal_name_full 'Dalton Transactions'
_journal_paper_doi 10.1039/D2DT02382B
_journal_year 2022
_chemical_formula_moiety 'C15 H10 N2 O2'
_chemical_formula_sum 'C15 H10 N2 O2'
_chemical_formula_weight 250.25
_chemical_name_systematic LG
_space_group_crystal_system monoclinic
_space_group_IT_number 14
_space_group_name_Hall '-P 2yn'
_space_group_name_H-M_alt 'P 1 21/n 1'
_atom_sites_solution_hydrogens geom
_audit_creation_date 2015-10-12
_audit_creation_method
;
Olex2 1.2
(compiled 2015.09.21 svn.r3230 for OlexSys, GUI svn.r5103)
;
_audit_update_record
;
2022-07-07 deposited with the CCDC.	2022-08-29 downloaded from the CCDC.
;
_cell_angle_alpha 90
_cell_angle_beta 100.429(2)
_cell_angle_gamma 90
_cell_formula_units_Z 4
_cell_length_a 15.6978(8)
_cell_length_b 3.70820(10)
_cell_length_c 19.3323(10)
_cell_measurement_reflns_used 3297
_cell_measurement_temperature 123
_cell_measurement_theta_max 29.131
_cell_measurement_theta_min 0.998
_cell_volume 1106.75(9)
_computing_molecular_graphics 'Olex2 (Dolomanov et al., 2009)'
_computing_publication_material 'Olex2 (Dolomanov et al., 2009)'
_computing_structure_refinement 'XL (Sheldrick, 2008)'
_computing_structure_solution 'XS (Sheldrick, 2008)'
_diffrn_ambient_temperature 123
_diffrn_detector_area_resol_mean 8
_diffrn_measured_fraction_theta_full 0.998
_diffrn_measured_fraction_theta_max 0.998
_diffrn_measurement_device_type 'Nonius KappaCCD'
_diffrn_measurement_method 'fine slicing \w and \f scans'
_diffrn_radiation_monochromator graphite
_diffrn_radiation_type MoK\a
_diffrn_radiation_wavelength 0.71073
_diffrn_reflns_av_R_equivalents 0.1397
_diffrn_reflns_av_unetI/netI 0.0694
_diffrn_reflns_Laue_measured_fraction_full 0.998
_diffrn_reflns_Laue_measured_fraction_max 0.998
_diffrn_reflns_limit_h_max 20
_diffrn_reflns_limit_h_min -20
_diffrn_reflns_limit_k_max 4
_diffrn_reflns_limit_k_min -4
_diffrn_reflns_limit_l_max 25
_diffrn_reflns_limit_l_min -25
_diffrn_reflns_number 22821
_diffrn_reflns_point_group_measured_fraction_full 0.998
_diffrn_reflns_point_group_measured_fraction_max 0.998
_diffrn_reflns_theta_full 26.000
_diffrn_reflns_theta_max 27.999
_diffrn_reflns_theta_min 3.084
_diffrn_source 'sealed tube'
_exptl_absorpt_coefficient_mu 0.102
_exptl_absorpt_correction_T_max 1.1569
_exptl_absorpt_correction_T_min 0.8415
_exptl_absorpt_correction_type multi-scan
_exptl_crystal_colour 'clear colourless'
_exptl_crystal_colour_lustre clear
_exptl_crystal_colour_primary colourless
_exptl_crystal_density_diffrn 1.502
_exptl_crystal_description plate
_exptl_crystal_F_000 520
_exptl_crystal_size_max 0.3
_exptl_crystal_size_mid 0.08
_exptl_crystal_size_min 0.02
_refine_diff_density_max 0.389
_refine_diff_density_min -0.288
_refine_diff_density_rms 0.087
_refine_ls_extinction_method none
_refine_ls_goodness_of_fit_ref 1.070
_refine_ls_hydrogen_treatment constr
_refine_ls_matrix_type full
_refine_ls_number_parameters 173
_refine_ls_number_reflns 2652
_refine_ls_number_restraints 0
_refine_ls_restrained_S_all 1.070
_refine_ls_R_factor_all 0.1222
_refine_ls_R_factor_gt 0.0765
_refine_ls_shift/su_max 0.000
_refine_ls_shift/su_mean 0.000
_refine_ls_structure_factor_coef Fsqd
_refine_ls_weighting_details 'w=1/[\s^2^(Fo^2^)+(0.1031P)^2^+0.8207P] where P=(Fo^2^+2Fc^2^)/3'
_refine_ls_weighting_scheme calc
_refine_ls_wR_factor_gt 0.1815
_refine_ls_wR_factor_ref 0.2094
_reflns_Friedel_coverage 0.000
_reflns_number_gt 1747
_reflns_number_total 2652
_reflns_threshold_expression 'I > 2\s(I)'
_cod_data_source_file d2dt02382b1.cif
_cod_data_source_block Pqca
_cod_original_cell_volume 1106.76(9)
_cod_database_code 7711082
_shelx_space_group_comment
;
The symmetry employed for this shelxl refinement is uniquely defined
by the following loop, which should always be used as a source of
symmetry information in preference to the above space-group names.
They are only intended as comments.
;
_olex2_refinement_description
;
1. Fixed Uiso
 At 1.2 times of:
  All C(H) groups
 At 1.5 times of:
  All O(H) groups
2.a Aromatic/amide H refined with riding coordinates:
 C4(H4), C6(H6), C7(H7), C8(H8), C9(H9), C12(H12), C13(H13), C14(H14), C15(H15)
2.b Idealised tetrahedral OH refined as rotating group:
 O1(H1)
;
_shelx_shelxl_version_number 2014/7
_olex2_submission_special_instructions 'No special instructions were received'

loop_
_space_group_symop_operation_xyz
'x, y, z'
'-x+1/2, y+1/2, -z+1/2'
'-x, -y, -z'
'x-1/2, -y-1/2, z-1/2'

loop_
_atom_site_label
_atom_site_type_symbol
_atom_site_fract_x
_atom_site_fract_y
_atom_site_fract_z
_atom_site_U_iso_or_equiv
_atom_site_adp_type
_atom_site_occupancy
_atom_site_site_symmetry_order
_atom_site_calc_flag
_atom_site_refinement_flags_posn
_atom_site_refinement_flags_adp
_atom_site_refinement_flags_occupancy
_atom_site_disorder_assembly
_atom_site_disorder_group
O1 O 0.16815(13) 0.5532(6) 0.18702(10) 0.0266(5) Uani 1 1 d . . . . .
H1 H 0.1708 0.4517 0.1486 0.040 Uiso 1 1 calc GR . . . .
O2 O 0.02884(14) 0.3903(6) 0.16053(11) 0.0310(6) Uani 1 1 d . . . . .
N1 N 0.08608(16) 0.7987(6) 0.41770(12) 0.0210(5) Uani 1 1 d . . . . .
N2 N 0.31142(15) 0.7365(6) 0.43285(12) 0.0213(5) Uani 1 1 d . . . . .
C1 C 0.01155(18) 0.8370(7) 0.36868(15) 0.0203(6) Uani 1 1 d . . . . .
C2 C 0.00744(18) 0.7500(7) 0.29582(15) 0.0200(6) Uani 1 1 d . . . . .
C3 C 0.08512(18) 0.6271(7) 0.27527(14) 0.0193(6) Uani 1 1 d . . . . .
C4 C 0.15921(18) 0.6024(7) 0.32523(14) 0.0198(6) Uani 1 1 d . . . . .
H4 H 0.2121 0.5285 0.3124 0.024 Uiso 1 1 calc R . . . .
C5 C 0.15600(18) 0.6879(7) 0.39586(14) 0.0196(6) Uani 1 1 d . . . . .
C6 C -0.06261(19) 0.9737(8) 0.39164(16) 0.0232(6) Uani 1 1 d . . . . .
H6 H -0.0598 1.0334 0.4398 0.028 Uiso 1 1 calc R . . . .
C7 C -0.13820(19) 1.0207(8) 0.34523(16) 0.0235(7) Uani 1 1 d . . . . .
H7 H -0.1877 1.1131 0.3611 0.028 Uiso 1 1 calc R . . . .
C8 C -0.14291(18) 0.9317(8) 0.27334(16) 0.0237(6) Uani 1 1 d . . . . .
H8 H -0.1959 0.9646 0.2414 0.028 Uiso 1 1 calc R . . . .
C9 C -0.07296(19) 0.8003(7) 0.24940(15) 0.0217(6) Uani 1 1 d . . . . .
H9 H -0.0777 0.7411 0.2010 0.026 Uiso 1 1 calc R . . . .
C10 C 0.08991(18) 0.5120(7) 0.20149(15) 0.0198(6) Uani 1 1 d . . . . .
C11 C 0.23613(19) 0.6426(8) 0.45088(14) 0.0200(6) Uani 1 1 d . . . . .
C12 C 0.23069(19) 0.5018(8) 0.51683(15) 0.0228(6) Uani 1 1 d . . . . .
H12 H 0.1763 0.4390 0.5285 0.027 Uiso 1 1 calc R . . . .
C13 C 0.3069(2) 0.4562(8) 0.56481(15) 0.0249(7) Uani 1 1 d . . . . .
H13 H 0.3054 0.3566 0.6098 0.030 Uiso 1 1 calc R . . . .
C14 C 0.3852(2) 0.5554(8) 0.54725(15) 0.0249(7) Uani 1 1 d . . . . .
H14 H 0.4379 0.5279 0.5798 0.030 Uiso 1 1 calc R . . . .
C15 C 0.38454(19) 0.6964(8) 0.48054(15) 0.0237(7) Uani 1 1 d . . . . .
H15 H 0.4379 0.7674 0.4681 0.028 Uiso 1 1 calc R . . . .

loop_
_atom_site_aniso_label
_atom_site_aniso_U_11
_atom_site_aniso_U_22
_atom_site_aniso_U_33
_atom_site_aniso_U_23
_atom_site_aniso_U_13
_atom_site_aniso_U_12
O1 0.0246(11) 0.0394(13) 0.0159(11) -0.0084(9) 0.0038(8) -0.0042(9)
O2 0.0245(11) 0.0451(14) 0.0217(11) -0.0108(10) -0.0005(9) -0.0035(10)
N1 0.0240(13) 0.0216(12) 0.0167(12) -0.0001(9) 0.0020(10) -0.0008(10)
N2 0.0215(12) 0.0254(13) 0.0161(12) -0.0004(9) 0.0009(10) 0.0030(10)
C1 0.0213(14) 0.0196(14) 0.0196(14) 0.0011(10) 0.0022(11) -0.0024(11)
C2 0.0206(14) 0.0181(14) 0.0211(14) 0.0005(10) 0.0032(11) -0.0023(10)
C3 0.0221(14) 0.0172(13) 0.0188(14) 0.0009(11) 0.0041(11) -0.0028(11)
C4 0.0183(13) 0.0196(14) 0.0210(15) -0.0009(11) 0.0024(11) 0.0001(10)
C5 0.0197(14) 0.0216(15) 0.0164(14) 0.0016(10) 0.0005(11) -0.0017(11)
C6 0.0241(15) 0.0261(15) 0.0194(15) -0.0011(11) 0.0039(12) -0.0002(12)
C7 0.0200(14) 0.0259(15) 0.0256(16) 0.0010(11) 0.0067(12) 0.0017(12)
C8 0.0162(14) 0.0299(16) 0.0237(15) 0.0023(12) 0.0005(11) 0.0007(11)
C9 0.0233(15) 0.0235(15) 0.0170(14) -0.0002(11) 0.0001(11) -0.0028(11)
C10 0.0208(14) 0.0207(14) 0.0169(14) 0.0006(10) 0.0009(11) 0.0003(11)
C11 0.0226(14) 0.0203(14) 0.0164(14) -0.0024(10) 0.0015(11) 0.0020(11)
C12 0.0239(15) 0.0245(15) 0.0196(15) 0.0000(11) 0.0033(12) 0.0002(12)
C13 0.0323(17) 0.0270(16) 0.0142(14) 0.0013(11) 0.0012(12) 0.0039(12)
C14 0.0246(15) 0.0279(16) 0.0203(15) 0.0000(11) -0.0012(12) 0.0051(12)
C15 0.0202(14) 0.0296(16) 0.0204(15) -0.0017(11) 0.0011(12) 0.0023(12)

loop_
_atom_type_symbol
_atom_type_description
_atom_type_scat_dispersion_real
_atom_type_scat_dispersion_imag
_atom_type_scat_source
C C 0.0033 0.0016 'International Tables Vol C Tables 4.2.6.8 and 6.1.1.4'
H H 0.0000 0.0000 'International Tables Vol C Tables 4.2.6.8 and 6.1.1.4'
N N 0.0061 0.0033 'International Tables Vol C Tables 4.2.6.8 and 6.1.1.4'
O O 0.0106 0.0060 'International Tables Vol C Tables 4.2.6.8 and 6.1.1.4'

loop_
_geom_angle_atom_site_label_1
_geom_angle_atom_site_label_2
_geom_angle_atom_site_label_3
_geom_angle
_geom_angle_site_symmetry_1
_geom_angle_site_symmetry_3
_geom_angle_publ_flag
C10 O1 H1 109.5 . . ?
C5 N1 C1 117.9(2) . . ?
C11 N2 C15 118.5(2) . . ?
N1 C1 C2 122.4(3) . . ?
N1 C1 C6 117.9(3) . . ?
C6 C1 C2 119.7(3) . . ?
C3 C2 C1 117.2(2) . . ?
C9 C2 C1 117.8(3) . . ?
C9 C2 C3 124.9(3) . . ?
C2 C3 C10 123.2(2) . . ?
C4 C3 C2 118.9(3) . . ?
C4 C3 C10 117.8(2) . . ?
C3 C4 H4 120.3 . . ?
C3 C4 C5 119.4(3) . . ?
C5 C4 H4 120.3 . . ?
N1 C5 C4 124.1(3) . . ?
N1 C5 C11 116.7(2) . . ?
C4 C5 C11 119.2(2) . . ?
C1 C6 H6 119.7 . . ?
C7 C6 C1 120.5(3) . . ?
C7 C6 H6 119.7 . . ?
C6 C7 H7 120.0 . . ?
C6 C7 C8 120.0(3) . . ?
C8 C7 H7 120.0 . . ?
C7 C8 H8 119.5 . . ?
C9 C8 C7 121.1(3) . . ?
C9 C8 H8 119.5 . . ?
C2 C9 H9 119.6 . . ?
C8 C9 C2 120.8(3) . . ?
C8 C9 H9 119.6 . . ?
O1 C10 C3 112.2(2) . . ?
O2 C10 O1 124.1(3) . . ?
O2 C10 C3 123.7(3) . . ?
N2 C11 C5 116.9(2) . . ?
N2 C11 C12 122.6(3) . . ?
C12 C11 C5 120.5(3) . . ?
C11 C12 H12 121.0 . . ?
C13 C12 C11 118.0(3) . . ?
C13 C12 H12 121.0 . . ?
C12 C13 H13 119.9 . . ?
C14 C13 C12 120.1(3) . . ?
C14 C13 H13 119.9 . . ?
C13 C14 H14 121.0 . . ?
C13 C14 C15 118.0(3) . . ?
C15 C14 H14 121.0 . . ?
N2 C15 C14 122.7(3) . . ?
N2 C15 H15 118.6 . . ?
C14 C15 H15 118.6 . . ?

loop_
_geom_bond_atom_site_label_1
_geom_bond_atom_site_label_2
_geom_bond_distance
_geom_bond_site_symmetry_2
_geom_bond_publ_flag
O1 H1 0.8400 . ?
O1 C10 1.317(3) . ?
O2 C10 1.214(3) . ?
N1 C1 1.373(4) . ?
N1 C5 1.311(4) . ?
N2 C11 1.337(4) . ?
N2 C15 1.344(4) . ?
C1 C2 1.435(4) . ?
C1 C6 1.413(4) . ?
C2 C3 1.424(4) . ?
C2 C9 1.422(4) . ?
C3 C4 1.374(4) . ?
C3 C10 1.504(4) . ?
C4 H4 0.9500 . ?
C4 C5 1.411(4) . ?
C5 C11 1.503(4) . ?
C6 H6 0.9500 . ?
C6 C7 1.363(4) . ?
C7 H7 0.9500 . ?
C7 C8 1.417(4) . ?
C8 H8 0.9500 . ?
C8 C9 1.357(4) . ?
C9 H9 0.9500 . ?
C11 C12 1.395(4) . ?
C12 H12 0.9500 . ?
C12 C13 1.385(4) . ?
C13 H13 0.9500 . ?
C13 C14 1.383(4) . ?
C14 H14 0.9500 . ?
C14 C15 1.390(4) . ?
C15 H15 0.9500 . ?

loop_
_geom_torsion_atom_site_label_1
_geom_torsion_atom_site_label_2
_geom_torsion_atom_site_label_3
_geom_torsion_atom_site_label_4
_geom_torsion
_geom_torsion_site_symmetry_1
_geom_torsion_site_symmetry_2
_geom_torsion_site_symmetry_3
_geom_torsion_site_symmetry_4
_geom_torsion_publ_flag
N1 C1 C2 C3 -1.3(4) . . . . ?
N1 C1 C2 C9 -179.9(2) . . . . ?
N1 C1 C6 C7 179.4(3) . . . . ?
N1 C5 C11 N2 -142.2(3) . . . . ?
N1 C5 C11 C12 39.0(4) . . . . ?
N2 C11 C12 C13 -0.5(4) . . . . ?
C1 N1 C5 C4 -0.6(4) . . . . ?
C1 N1 C5 C11 -179.0(2) . . . . ?
C1 C2 C3 C4 -0.8(4) . . . . ?
C1 C2 C3 C10 177.5(2) . . . . ?
C1 C2 C9 C8 1.0(4) . . . . ?
C1 C6 C7 C8 0.1(4) . . . . ?
C2 C1 C6 C7 0.6(4) . . . . ?
C2 C3 C4 C5 2.0(4) . . . . ?
C2 C3 C10 O1 153.6(3) . . . . ?
C2 C3 C10 O2 -27.4(4) . . . . ?
C3 C2 C9 C8 -177.5(3) . . . . ?
C3 C4 C5 N1 -1.4(4) . . . . ?
C3 C4 C5 C11 177.0(2) . . . . ?
C4 C3 C10 O1 -28.1(3) . . . . ?
C4 C3 C10 O2 150.8(3) . . . . ?
C4 C5 C11 N2 39.3(4) . . . . ?
C4 C5 C11 C12 -139.4(3) . . . . ?
C5 N1 C1 C2 1.9(4) . . . . ?
C5 N1 C1 C6 -176.9(3) . . . . ?
C5 C11 C12 C13 178.1(3) . . . . ?
C6 C1 C2 C3 177.5(3) . . . . ?
C6 C1 C2 C9 -1.1(4) . . . . ?
C6 C7 C8 C9 -0.2(4) . . . . ?
C7 C8 C9 C2 -0.4(4) . . . . ?
C9 C2 C3 C4 177.8(3) . . . . ?
C9 C2 C3 C10 -4.0(4) . . . . ?
C10 C3 C4 C5 -176.3(2) . . . . ?
C11 N2 C15 C14 1.2(4) . . . . ?
C11 C12 C13 C14 1.2(4) . . . . ?
C12 C13 C14 C15 -0.7(4) . . . . ?
C13 C14 C15 N2 -0.6(4) . . . . ?
C15 N2 C11 C5 -179.4(2) . . . . ?
C15 N2 C11 C12 -0.7(4) . . . . ?
